data_4001057
loop_
_publ_author_name
'Ubic, Rick'
'Subodh, Ganesanpotti'
'Gout, Delphine'
'Sebastian, Mailadil T.'
'Proffen, Thomas'

_publ_section_title
;
 Crystal Structure of Sr0.4Ce0.4TiO3Ceramics
;
_journal_issue 19
_journal_name_full 'Chemistry of Materials'
_journal_page_first 4706
_journal_paper_doi 10.1021/cm9018698
_journal_volume 21
_journal_year 2009
_chemical_formula_sum 'Ce0.4 O3 Sr0.4 Ti'
_space_group_IT_number 15
_symmetry_cell_setting monoclinic
_symmetry_space_group_name_Hall '-C 2yc'
_symmetry_space_group_name_H-M 'C 1 2/c 1'
_cell_angle_alpha 90
_cell_angle_beta 125.2219
_cell_angle_gamma 90
_cell_formula_units_Z 3
_cell_length_a 9.5228
_cell_length_b 5.4869
_cell_length_c 5.4818
_cell_volume 233.990
_cod_data_source_file cm9018698_si_001.cif
_cod_data_source_block (I)
_cod_original_cell_volume 233.993
_cod_original_formula_sum 'Ce0.4 O3 Sr0.4 Ti1'
_cod_database_code 4001057

loop_
_symmetry_equiv_pos_site_id
_symmetry_equiv_pos_as_xyz
1 x,y,z
2 -x,y,-z+1/2
3 -x+1/2,-y+1/2,-z
4 x+1/2,-y+1/2,z+1/2
5 x+1/2,y+1/2,z
6 -x+1/2,y+1/2,-z+1/2
7 -x,-y,-z
8 x,-y,z+1/2

loop_
_atom_site_label
_atom_site_type_symbol
_atom_site_fract_x
_atom_site_fract_y
_atom_site_fract_z
_atom_site_adp_type
_atom_site_U_iso_or_equiv
_atom_site_symmetry_multiplicity
_atom_site_occupancy
_atom_site_calc_flag
Ti Ti 0.25 0.25 0 Uiso 0.00913(8) 4 0.6667 d
Sr Sr 0.5 0.2526(14) 0.75 Uani 0.0088(8) 4 0.2667 d
Ce Ce 0.5 0.2526(14) 0.75 Uani 0.0088(8) 4 0.2667 d
O1 O 0.7540(2) 0.5165(4) 0.7300(3) Uani 0.0159(6) 8 0.6667 d
O2 O 0.5 -0.258(2) 0.75 Uani 0.0173(10) 4 0.6667 d

loop_
_atom_site_aniso_label
_atom_site_aniso_type_symbol
_atom_site_aniso_U_11
_atom_site_aniso_U_22
_atom_site_aniso_U_33
_atom_site_aniso_U_12
_atom_site_aniso_U_13
_atom_site_aniso_U_23
Sr Sr 0.0095(4) 0.0041(9) 0.0123(10) 0 0.0061(9) 0
Ce Ce 0.0095(4) 0.0041(9) 0.0123(10) 0 0.0061(9) 0
O1 O 0.0212(4) 0.0165(7) 0.0153(7) -0.0035(9) 0.0136(6) -0.0089(6)
O2 O 0.0047(3) 0.0245(15) 0.0156(13) 0 0.0018(10) 0

loop_
_atom_type_symbol
_atom_type_scat_length_neutron
_atom_type_scat_source
Sr 7.020 International_Tables_Vol_C
Ce 4.840 International_Tables_Vol_C
Ti -3.438 International_Tables_Vol_C
O 5.803 International_Tables_Vol_C
